data_7036478
loop_
_publ_author_name
'Chlupat\'y, T'
'Turek, J.'
'De Proft, F.'
'R\%u\<zi\<ckov\'a, Z'
'R\%u\<zi\<cka, A'

_publ_section_title
;
 Addition of in situ reduced amidinato-methylaluminium chloride to
 acetylenes.
;
_journal_issue 40
_journal_name_full 'Dalton transactions (Cambridge, England : 2003)'
_journal_page_first 17462
_journal_page_last 17466
_journal_paper_doi 10.1039/c5dt03128a
_journal_volume 44
_journal_year 2015
_chemical_formula_moiety 'C71 H98 Al2 N4 Si'
_chemical_formula_sum 'C71 H98 Al2 N4 Si'
_chemical_formula_weight 1089.58
_chemical_name_systematic
; 
 ? 
;
_space_group_IT_number 2
_symmetry_cell_setting triclinic
_symmetry_space_group_name_Hall '-P 1'
_symmetry_space_group_name_H-M 'P -1'
_atom_sites_solution_hydrogens geom
_atom_sites_solution_primary direct
_atom_sites_solution_secondary difmap
_audit_creation_method SHELXL-97
_audit_update_record
;
2015-06-12 deposited with the CCDC.
2015-09-10 downloaded from the CCDC.
;
_cell_angle_alpha 98.155(4)
_cell_angle_beta 99.819(5)
_cell_angle_gamma 107.948(5)
_cell_formula_units_Z 2
_cell_length_a 10.6230(8)
_cell_length_b 15.6590(8)
_cell_length_c 22.1571(11)
_cell_measurement_reflns_used 32425
_cell_measurement_temperature 150(1)
_cell_measurement_theta_max 25.4
_cell_measurement_theta_min 1
_cell_volume 3379.9(4)
_computing_cell_refinement 'COLLECT and DENZO'
_computing_data_collection 'COLLECT (Hooft, 1998) and DENZO (Otwinowski & Minor, 1997)'
_computing_data_reduction 'COLLECT and DENZO'
_computing_molecular_graphics 'PLATON (Spek, 2003)'
_computing_publication_material 'SHELXL-97 (Sheldrick, 2008)'
_computing_structure_refinement 'SHELXL-97 (Sheldrick, 1997)'
_computing_structure_solution 'SIR92 (Altomare et al., 1994)'
_diffrn_ambient_temperature 150(1)
_diffrn_detector_area_resol_mean 9.091
_diffrn_measured_fraction_theta_full 0.984
_diffrn_measured_fraction_theta_max 0.984
_diffrn_measurement_device_type 'Bruker Nonius KappaCCD area detector'
_diffrn_measurement_method '\f and \w scans to fill the Ewald sphere'
_diffrn_radiation_monochromator graphite
_diffrn_radiation_source 'fine-focus sealed tube'
_diffrn_radiation_type MoK\a
_diffrn_radiation_wavelength 0.71073
_diffrn_reflns_av_R_equivalents 0.0959
_diffrn_reflns_av_sigmaI/netI 0.0855
_diffrn_reflns_limit_h_max 12
_diffrn_reflns_limit_h_min -12
_diffrn_reflns_limit_k_max 18
_diffrn_reflns_limit_k_min -18
_diffrn_reflns_limit_l_max 25
_diffrn_reflns_limit_l_min -26
_diffrn_reflns_number 32390
_diffrn_reflns_theta_full 25.40
_diffrn_reflns_theta_max 25.40
_diffrn_reflns_theta_min 1.85
_diffrn_standards_number 0
_exptl_absorpt_coefficient_mu 0.102
_exptl_absorpt_correction_T_max 0.990
_exptl_absorpt_correction_T_min 0.974
_exptl_absorpt_correction_type integration
_exptl_absorpt_process_details
;
Gaussian integration (Coppens, 1970)
;
_exptl_crystal_colour colourless
_exptl_crystal_density_diffrn 1.071
_exptl_crystal_density_method 'not measured'
_exptl_crystal_description block
_exptl_crystal_F_000 1184
_exptl_crystal_size_max 0.42
_exptl_crystal_size_mid 0.18
_exptl_crystal_size_min 0.15
_refine_diff_density_max 0.308
_refine_diff_density_min -0.330
_refine_diff_density_rms 0.064
_refine_ls_extinction_method none
_refine_ls_goodness_of_fit_ref 1.162
_refine_ls_hydrogen_treatment constr
_refine_ls_matrix_type full
_refine_ls_number_parameters 703
_refine_ls_number_reflns 12235
_refine_ls_number_restraints 0
_refine_ls_restrained_S_all 1.162
_refine_ls_R_factor_all 0.1214
_refine_ls_R_factor_gt 0.0676
_refine_ls_shift/su_max 0.000
_refine_ls_shift/su_mean 0.000
_refine_ls_structure_factor_coef Fsqd
_refine_ls_weighting_details 'calc w=1/[\s^2^(Fo^2^)+(0.0133P)^2^+4.1442P] where P=(Fo^2^+2Fc^2^)/3'
_refine_ls_weighting_scheme calc
_refine_ls_wR_factor_gt 0.1197
_refine_ls_wR_factor_ref 0.1463
_reflns_number_gt 7978
_reflns_number_total 12235
_reflns_threshold_expression >2sigma(I)
_cod_data_source_file c5dt03128a2.cif
_cod_data_source_block shelxl
_cod_depositor_comments 'Adding full bibliography for 7036477--7036479.cif.'
_cod_database_code 7036478

loop_
_symmetry_equiv_pos_as_xyz
'x, y, z'
'-x, -y, -z'

loop_
_atom_site_label
_atom_site_type_symbol
_atom_site_fract_x
_atom_site_fract_y
_atom_site_fract_z
_atom_site_U_iso_or_equiv
_atom_site_adp_type
_atom_site_occupancy
_atom_site_symmetry_multiplicity
_atom_site_calc_flag
_atom_site_refinement_flags
Al1 Al 0.71978(9) 0.78744(6) 0.16853(4) 0.0209(2) Uani 1 1 d .
Al2 Al 0.77547(9) 0.52637(6) 0.24644(4) 0.0205(2) Uani 1 1 d .
Si1 Si 0.64803(11) 0.89190(7) 0.45075(5) 0.0337(2) Uani 1 1 d .
N1 N 0.8209(2) 0.91970(16) 0.19557(11) 0.0184(5) Uani 1 1 d .
N2 N 0.7791(2) 0.84276(16) 0.10004(11) 0.0184(5) Uani 1 1 d .
N3 N 0.8155(2) 0.51104(17) 0.33415(12) 0.0212(6) Uani 1 1 d .
N4 N 0.9466(2) 0.50662(17) 0.26819(12) 0.0206(6) Uani 1 1 d .
C36 C 0.7490(3) 0.7087(2) 0.29022(14) 0.0208(7) Uani 1 1 d .
C28 C 0.7789(3) 0.6822(2) 0.18321(15) 0.0230(7) Uani 1 1 d .
C29 C 0.7749(3) 0.6506(2) 0.23738(14) 0.0224(7) Uani 1 1 d .
C15 C 0.7794(3) 0.8285(2) 0.03471(14) 0.0218(7) Uani 1 1 d .
C38 C 0.7810(3) 0.8567(2) 0.35329(14) 0.0257(7) Uani 1 1 d .
H38 H 0.8250 0.9199 0.3627 0.031 Uiso 1 1 d R
C59 C 1.0679(3) 0.5066(2) 0.24851(15) 0.0236(7) Uani 1 1 d .
C1 C 0.8257(3) 0.9258(2) 0.13681(14) 0.0209(7) Uani 1 1 d .
C2 C 0.8540(3) 0.9972(2) 0.24571(14) 0.0210(7) Uani 1 1 d .
C37 C 0.8142(3) 0.8030(2) 0.30723(14) 0.0246(7) Uani 1 1 d .
H37 H 0.8816 0.8309 0.2874 0.029 Uiso 1 1 d R
C41 C 0.6526(3) 0.6692(2) 0.32333(15) 0.0244(7) Uani 1 1 d .
H41 H 0.6090 0.6059 0.3139 0.029 Uiso 1 1 d R
C39 C 0.6831(3) 0.8182(2) 0.38592(14) 0.0264(7) Uani 1 1 d .
C47 C 0.8536(3) 0.5824(2) 0.44553(15) 0.0278(8) Uani 1 1 d .
C40 C 0.6216(3) 0.7226(2) 0.36985(15) 0.0274(7) Uani 1 1 d .
H40 H 0.5578 0.6940 0.3911 0.033 Uiso 1 1 d R
C20 C 0.9011(3) 0.8320(2) 0.01652(16) 0.0287(8) Uani 1 1 d .
C45 C 0.9295(3) 0.4965(2) 0.32534(14) 0.0218(7) Uani 1 1 d .
C7 C 0.9841(3) 1.0318(2) 0.28541(14) 0.0251(7) Uani 1 1 d .
C46 C 0.7761(3) 0.5126(2) 0.39323(15) 0.0246(7) Uani 1 1 d .
C16 C 0.6583(3) 0.8090(2) -0.00896(15) 0.0281(8) Uani 1 1 d .
C71 C 0.6314(4) 0.4209(2) 0.19047(16) 0.0348(8) Uani 1 1 d .
H71A H 0.6351 0.4239 0.1478 0.042 Uiso 1 1 d R
H71B H 0.5446 0.4217 0.1969 0.042 Uiso 1 1 d R
H71C H 0.6437 0.3653 0.1992 0.042 Uiso 1 1 d R
C64 C 1.0790(3) 0.4243(2) 0.21963(15) 0.0269(7) Uani 1 1 d .
C11 C 1.0991(3) 0.9990(2) 0.27136(16) 0.0291(8) Uani 1 1 d .
H11 H 1.0578 0.9395 0.2422 0.035 Uiso 1 1 d R
C68 C 0.9658(3) 0.3332(2) 0.20994(16) 0.0304(8) Uani 1 1 d .
H68 H 0.9031 0.3418 0.2360 0.036 Uiso 1 1 d R
C27 C 0.5269(3) 0.7582(2) 0.16784(17) 0.0318(8) Uani 1 1 d .
H27A H 0.4933 0.8003 0.1484 0.038 Uiso 1 1 d R
H27B H 0.5149 0.7632 0.2100 0.038 Uiso 1 1 d R
H27C H 0.4775 0.6967 0.1447 0.038 Uiso 1 1 d R
C48 C 0.8057(4) 0.5825(3) 0.50046(16) 0.0368(9) Uani 1 1 d .
H48 H 0.8551 0.6279 0.5358 0.044 Uiso 1 1 d R
C4 C 0.7840(4) 1.1030(2) 0.31038(16) 0.0325(8) Uani 1 1 d .
H4 H 0.7179 1.1273 0.3191 0.039 Uiso 1 1 d R
C3 C 0.7526(3) 1.0344(2) 0.25700(15) 0.0260(7) Uani 1 1 d .
C17 C 0.6594(4) 0.7929(3) -0.07261(16) 0.0374(9) Uani 1 1 d .
H17 H 0.5789 0.7783 -0.1025 0.045 Uiso 1 1 d R
C30 C 0.7966(4) 0.6241(2) 0.12765(16) 0.0285(8) Uani 1 1 d .
C51 C 0.6550(3) 0.4462(2) 0.39575(16) 0.0301(8) Uani 1 1 d .
C35 C 0.8927(4) 0.5797(2) 0.13199(18) 0.0390(9) Uani 1 1 d .
H35 H 0.9501 0.5873 0.1706 0.047 Uiso 1 1 d R
C50 C 0.6140(4) 0.4499(3) 0.45268(17) 0.0410(10) Uani 1 1 d .
H50 H 0.5348 0.4055 0.4556 0.049 Uiso 1 1 d R
C60 C 1.1717(3) 0.5909(2) 0.25580(17) 0.0333(8) Uani 1 1 d .
C14 C 0.8695(4) 1.0130(2) 0.11406(15) 0.0325(8) Uani 1 1 d .
H14A H 0.7919 1.0209 0.0894 0.039 Uiso 1 1 d R
H14B H 0.9340 1.0106 0.0889 0.039 Uiso 1 1 d R
H14C H 0.9109 1.0636 0.1492 0.039 Uiso 1 1 d R
C55 C 0.5712(4) 0.3700(3) 0.34030(18) 0.0405(9) Uani 1 1 d .
H55 H 0.6003 0.3887 0.3031 0.049 Uiso 1 1 d R
C52 C 0.9853(4) 0.6577(2) 0.44579(16) 0.0353(8) Uani 1 1 d .
H52 H 1.0072 0.6453 0.4050 0.042 Uiso 1 1 d R
C31 C 0.7137(4) 0.6105(2) 0.06895(16) 0.0373(9) Uani 1 1 d .
H31 H 0.6489 0.6392 0.0644 0.045 Uiso 1 1 d R
C6 C 1.0106(4) 1.1012(2) 0.33750(16) 0.0335(8) Uani 1 1 d .
H6 H 1.0967 1.1250 0.3640 0.040 Uiso 1 1 d R
C19 C 0.8964(4) 0.8166(2) -0.04770(16) 0.0354(9) Uani 1 1 d .
H19 H 0.9754 0.8191 -0.0612 0.042 Uiso 1 1 d R
C58 C 1.0207(3) 0.4671(2) 0.36999(16) 0.0322(8) Uani 1 1 d .
H58A H 1.0170 0.4064 0.3526 0.039 Uiso 1 1 d R
H58B H 0.9917 0.4670 0.4087 0.039 Uiso 1 1 d R
H58C H 1.1122 0.5088 0.3775 0.039 Uiso 1 1 d R
C21 C 0.5272(4) 0.8051(3) 0.01045(17) 0.0386(9) Uani 1 1 d .
H21 H 0.5469 0.8153 0.0562 0.046 Uiso 1 1 d R
C5 C 0.9102(4) 1.1356(2) 0.35037(16) 0.0373(9) Uani 1 1 d .
H5 H 0.9283 1.1806 0.3861 0.045 Uiso 1 1 d R
C49 C 0.6885(4) 0.5180(3) 0.50406(17) 0.0421(10) Uani 1 1 d .
H49 H 0.6590 0.5198 0.5413 0.050 Uiso 1 1 d R
C61 C 1.2877(4) 0.5911(3) 0.2351(2) 0.0439(10) Uani 1 1 d .
H61 H 1.3583 0.6464 0.2408 0.053 Uiso 1 1 d R
C8 C 0.6130(3) 1.0028(2) 0.21386(16) 0.0316(8) Uani 1 1 d .
H8 H 0.6085 0.9533 0.1803 0.038 Uiso 1 1 d R
C44 C 0.5633(5) 0.8189(3) 0.50154(19) 0.0524(11) Uani 1 1 d .
H44A H 0.6208 0.7869 0.5182 0.063 Uiso 1 1 d R
H44B H 0.4783 0.7752 0.4773 0.063 Uiso 1 1 d R
H44C H 0.5473 0.8567 0.5354 0.063 Uiso 1 1 d R
C63 C 1.1966(4) 0.4290(3) 0.19830(19) 0.0405(9) Uani 1 1 d .
H63 H 1.2050 0.3753 0.1783 0.049 Uiso 1 1 d R
C65 C 1.1599(4) 0.6814(2) 0.2858(2) 0.0447(10) Uani 1 1 d .
H65 H 1.0661 0.6690 0.2903 0.054 Uiso 1 1 d R
C24 C 1.0338(4) 0.8496(3) 0.06259(17) 0.0409(9) Uani 1 1 d .
H24 H 1.0181 0.8610 0.1049 0.049 Uiso 1 1 d R
C34 C 0.9042(5) 0.5245(3) 0.0797(2) 0.0527(12) Uani 1 1 d .
H34 H 0.9687 0.4956 0.0837 0.063 Uiso 1 1 d R
C10 C 0.5009(4) 0.9643(3) 0.24752(19) 0.0447(10) Uani 1 1 d .
H10A H 0.5201 0.9185 0.2683 0.054 Uiso 1 1 d R
H10B H 0.4155 0.9373 0.2176 0.054 Uiso 1 1 d R
H10C H 0.4965 1.0130 0.2778 0.054 Uiso 1 1 d R
C69 C 1.0192(4) 0.2596(2) 0.23016(19) 0.0421(9) Uani 1 1 d .
H69A H 1.0727 0.2447 0.2021 0.051 Uiso 1 1 d R
H69B H 0.9443 0.2056 0.2291 0.051 Uiso 1 1 d R
H69C H 1.0746 0.2819 0.2720 0.051 Uiso 1 1 d R
C18 C 0.7770(4) 0.7977(2) -0.09143(17) 0.0398(9) Uani 1 1 d .
H18 H 0.7764 0.7885 -0.1339 0.048 Uiso 1 1 d R
C62 C 1.3002(4) 0.5110(3) 0.2061(2) 0.0470(11) Uani 1 1 d .
H62 H 1.3783 0.5126 0.1919 0.056 Uiso 1 1 d R
C13 C 1.1848(4) 0.9853(3) 0.32912(18) 0.0454(10) Uani 1 1 d .
H13A H 1.2319 1.0434 0.3574 0.054 Uiso 1 1 d R
H13B H 1.2496 0.9590 0.3170 0.054 Uiso 1 1 d R
H13C H 1.1267 0.9447 0.3494 0.054 Uiso 1 1 d R
C54 C 0.9697(5) 0.7514(3) 0.45466(19) 0.0514(11) Uani 1 1 d .
H54A H 0.8999 0.7520 0.4211 0.062 Uiso 1 1 d R
H54B H 1.0541 0.7971 0.4546 0.062 Uiso 1 1 d R
H54C H 0.9453 0.7644 0.4938 0.062 Uiso 1 1 d R
C12 C 1.1893(4) 1.0650(3) 0.2389(2) 0.0533(12) Uani 1 1 d .
H12A H 1.1345 1.0726 0.2023 0.064 Uiso 1 1 d R
H12B H 1.2559 1.0403 0.2271 0.064 Uiso 1 1 d R
H12C H 1.2343 1.1234 0.2671 0.064 Uiso 1 1 d R
C32 C 0.7249(5) 0.5553(3) 0.01674(19) 0.0533(12) Uani 1 1 d .
H32 H 0.6680 0.5472 -0.0221 0.064 Uiso 1 1 d R
C70 C 0.8870(4) 0.3033(3) 0.14186(18) 0.0489(10) Uani 1 1 d .
H70A H 0.8453 0.3473 0.1316 0.059 Uiso 1 1 d R
H70B H 0.8180 0.2444 0.1360 0.059 Uiso 1 1 d R
H70C H 0.9480 0.2992 0.1151 0.059 Uiso 1 1 d R
C9 C 0.5885(4) 1.0797(3) 0.18383(19) 0.0476(10) Uani 1 1 d .
H9A H 0.5944 1.1300 0.2158 0.057 Uiso 1 1 d R
H9B H 0.4998 1.0573 0.1564 0.057 Uiso 1 1 d R
H9C H 0.6559 1.1002 0.1603 0.057 Uiso 1 1 d R
C33 C 0.8206(5) 0.5122(3) 0.0224(2) 0.0591(13) Uani 1 1 d .
H33 H 0.8288 0.4753 -0.0125 0.071 Uiso 1 1 d R
C25 C 1.1488(4) 0.9338(3) 0.0568(2) 0.0561(12) Uani 1 1 d .
H25A H 1.1730 0.9218 0.0175 0.067 Uiso 1 1 d R
H25B H 1.2263 0.9462 0.0904 0.067 Uiso 1 1 d R
H25C H 1.1192 0.9860 0.0590 0.067 Uiso 1 1 d R
C53 C 1.1054(4) 0.6597(3) 0.49656(17) 0.0433(10) Uani 1 1 d .
H53A H 1.0877 0.6740 0.5372 0.052 Uiso 1 1 d R
H53B H 1.1869 0.7055 0.4934 0.052 Uiso 1 1 d R
H53C H 1.1163 0.6007 0.4907 0.052 Uiso 1 1 d R
C43 C 0.5411(5) 0.9559(3) 0.4181(2) 0.0610(13) Uani 1 1 d .
H43A H 0.5252 0.9941 0.4518 0.073 Uiso 1 1 d R
H43B H 0.4558 0.9132 0.3934 0.073 Uiso 1 1 d R
H43C H 0.5866 0.9935 0.3923 0.073 Uiso 1 1 d R
C42 C 0.8104(5) 0.9773(3) 0.4975(2) 0.0667(14) Uani 1 1 d .
H42A H 0.7922 1.0187 0.5283 0.080 Uiso 1 1 d R
H42B H 0.8584 1.0112 0.4706 0.080 Uiso 1 1 d R
H42C H 0.8649 0.9464 0.5180 0.080 Uiso 1 1 d R
C67 C 1.1889(5) 0.7524(3) 0.2448(3) 0.0746(16) Uani 1 1 d .
H67A H 1.2838 0.7723 0.2446 0.089 Uiso 1 1 d R
H67B H 1.1652 0.8041 0.2610 0.089 Uiso 1 1 d R
H67C H 1.1362 0.7252 0.2029 0.089 Uiso 1 1 d R
C26 C 1.0783(4) 0.7654(3) 0.0554(2) 0.0572(12) Uani 1 1 d .
H26A H 1.0089 0.7136 0.0618 0.069 Uiso 1 1 d R
H26B H 1.1610 0.7776 0.0858 0.069 Uiso 1 1 d R
H26C H 1.0932 0.7521 0.0140 0.069 Uiso 1 1 d R
C23 C 0.4163(4) 0.7138(3) -0.0137(3) 0.0726(15) Uani 1 1 d .
H23A H 0.3384 0.7145 0.0025 0.087 Uiso 1 1 d R
H23B H 0.4473 0.6665 -0.0006 0.087 Uiso 1 1 d R
H23C H 0.3921 0.7022 -0.0586 0.087 Uiso 1 1 d R
C22 C 0.4782(6) 0.8801(4) -0.0073(3) 0.095(2) Uani 1 1 d .
H22A H 0.5515 0.9378 0.0065 0.114 Uiso 1 1 d R
H22B H 0.4048 0.8824 0.0122 0.114 Uiso 1 1 d R
H22C H 0.4471 0.8684 -0.0520 0.114 Uiso 1 1 d R
C66 C 1.2528(4) 0.7182(3) 0.3510(2) 0.0687(15) Uani 1 1 d .
H66A H 1.2348 0.6716 0.3754 0.082 Uiso 1 1 d R
H66B H 1.2367 0.7710 0.3711 0.082 Uiso 1 1 d R
H66C H 1.3458 0.7351 0.3476 0.082 Uiso 1 1 d R
C56 C 0.5985(6) 0.2823(4) 0.3461(3) 0.091(2) Uani 1 1 d .
H56A H 0.6948 0.2949 0.3563 0.109 Uiso 1 1 d R
H56B H 0.5588 0.2390 0.3069 0.109 Uiso 1 1 d R
H56C H 0.5595 0.2570 0.3784 0.109 Uiso 1 1 d R
C57 C 0.4204(4) 0.3537(4) 0.3296(3) 0.0784(17) Uani 1 1 d .
H57A H 0.3847 0.3248 0.3614 0.094 Uiso 1 1 d R
H57B H 0.3752 0.3147 0.2892 0.094 Uiso 1 1 d R
H57C H 0.4055 0.4113 0.3311 0.094 Uiso 1 1 d R

loop_
_atom_site_aniso_label
_atom_site_aniso_U_11
_atom_site_aniso_U_22
_atom_site_aniso_U_33
_atom_site_aniso_U_23
_atom_site_aniso_U_13
_atom_site_aniso_U_12
Al1 0.0244(5) 0.0201(5) 0.0221(5) 0.0075(4) 0.0098(4) 0.0093(4)
Al2 0.0240(5) 0.0215(5) 0.0202(5) 0.0054(4) 0.0078(4) 0.0118(4)
Si1 0.0451(6) 0.0323(6) 0.0261(5) 0.0017(4) 0.0162(5) 0.0143(5)
N1 0.0209(13) 0.0190(13) 0.0172(13) 0.0047(10) 0.0066(11) 0.0079(11)
N2 0.0208(13) 0.0196(13) 0.0162(13) 0.0041(11) 0.0055(11) 0.0079(11)
N3 0.0203(14) 0.0238(14) 0.0213(14) 0.0062(11) 0.0078(11) 0.0075(11)
N4 0.0194(13) 0.0208(14) 0.0245(14) 0.0061(11) 0.0092(11) 0.0081(11)
C36 0.0222(16) 0.0257(17) 0.0200(16) 0.0087(13) 0.0048(13) 0.0142(14)
C28 0.0263(17) 0.0199(16) 0.0255(17) 0.0055(13) 0.0098(14) 0.0092(13)
C29 0.0256(17) 0.0201(16) 0.0246(17) 0.0054(13) 0.0080(14) 0.0104(14)
C15 0.0334(18) 0.0174(16) 0.0179(16) 0.0057(13) 0.0105(14) 0.0097(14)
C38 0.0334(19) 0.0205(17) 0.0222(17) 0.0054(14) 0.0050(14) 0.0080(14)
C59 0.0205(16) 0.0298(18) 0.0282(17) 0.0128(14) 0.0123(14) 0.0126(14)
C1 0.0211(16) 0.0222(17) 0.0230(16) 0.0060(13) 0.0095(13) 0.0096(13)
C2 0.0272(17) 0.0181(16) 0.0180(15) 0.0044(13) 0.0086(13) 0.0059(13)
C37 0.0322(18) 0.0268(18) 0.0210(16) 0.0117(14) 0.0117(14) 0.0128(15)
C41 0.0263(17) 0.0201(17) 0.0286(18) 0.0059(14) 0.0088(14) 0.0085(14)
C39 0.0313(19) 0.0315(19) 0.0207(17) 0.0058(14) 0.0082(14) 0.0153(15)
C47 0.0326(19) 0.0332(19) 0.0241(17) 0.0066(15) 0.0072(15) 0.0198(16)
C40 0.0277(18) 0.0315(19) 0.0290(18) 0.0097(15) 0.0157(15) 0.0120(15)
C20 0.036(2) 0.0300(19) 0.0288(18) 0.0110(15) 0.0192(16) 0.0146(16)
C45 0.0214(16) 0.0181(16) 0.0256(17) 0.0035(13) 0.0059(14) 0.0063(13)
C7 0.0332(19) 0.0218(17) 0.0220(17) 0.0082(14) 0.0080(14) 0.0090(14)
C46 0.0304(18) 0.0309(18) 0.0244(17) 0.0137(14) 0.0118(14) 0.0204(15)
C16 0.0346(19) 0.0269(18) 0.0225(17) 0.0034(14) 0.0088(15) 0.0095(15)
C71 0.038(2) 0.033(2) 0.032(2) 0.0040(16) 0.0081(16) 0.0116(17)
C64 0.0300(18) 0.0273(18) 0.0305(18) 0.0089(15) 0.0142(15) 0.0146(15)
C11 0.0257(18) 0.0319(19) 0.0296(18) 0.0025(15) 0.0014(15) 0.0138(15)
C68 0.0328(19) 0.0242(18) 0.037(2) 0.0032(15) 0.0146(16) 0.0116(15)
C27 0.0291(19) 0.0308(19) 0.039(2) 0.0137(16) 0.0154(16) 0.0086(15)
C48 0.044(2) 0.048(2) 0.0250(19) 0.0035(17) 0.0062(17) 0.0278(19)
C4 0.039(2) 0.031(2) 0.035(2) 0.0042(16) 0.0163(17) 0.0190(16)
C3 0.0326(19) 0.0238(17) 0.0258(17) 0.0059(14) 0.0137(15) 0.0114(15)
C17 0.044(2) 0.042(2) 0.0214(18) -0.0010(16) 0.0028(16) 0.0134(18)
C30 0.042(2) 0.0205(17) 0.0293(18) 0.0099(14) 0.0188(16) 0.0120(15)
C51 0.0294(19) 0.043(2) 0.0281(18) 0.0137(16) 0.0129(15) 0.0203(16)
C35 0.059(3) 0.037(2) 0.042(2) 0.0238(18) 0.032(2) 0.0289(19)
C50 0.033(2) 0.064(3) 0.041(2) 0.026(2) 0.0226(18) 0.0239(19)
C60 0.0296(19) 0.0297(19) 0.045(2) 0.0128(17) 0.0156(17) 0.0107(15)
C14 0.051(2) 0.0259(18) 0.0235(17) 0.0086(14) 0.0167(16) 0.0117(16)
C55 0.030(2) 0.051(2) 0.037(2) 0.0098(18) 0.0154(17) 0.0032(18)
C52 0.042(2) 0.035(2) 0.0251(18) 0.0017(15) 0.0023(16) 0.0134(17)
C31 0.051(2) 0.033(2) 0.029(2) 0.0019(16) 0.0152(18) 0.0149(18)
C6 0.037(2) 0.032(2) 0.0264(18) -0.0003(15) 0.0013(16) 0.0110(16)
C19 0.048(2) 0.038(2) 0.033(2) 0.0125(17) 0.0261(18) 0.0214(18)
C58 0.0309(19) 0.043(2) 0.0311(19) 0.0112(16) 0.0095(16) 0.0210(17)
C21 0.029(2) 0.053(2) 0.0277(19) -0.0003(17) 0.0027(16) 0.0114(18)
C5 0.052(2) 0.032(2) 0.0253(18) -0.0041(16) 0.0081(17) 0.0168(18)
C49 0.044(2) 0.075(3) 0.027(2) 0.015(2) 0.0193(18) 0.040(2)
C61 0.029(2) 0.036(2) 0.072(3) 0.021(2) 0.025(2) 0.0074(17)
C8 0.0307(19) 0.033(2) 0.035(2) 0.0052(16) 0.0108(16) 0.0161(16)
C44 0.069(3) 0.054(3) 0.038(2) 0.009(2) 0.030(2) 0.019(2)
C63 0.044(2) 0.038(2) 0.055(2) 0.0149(19) 0.029(2) 0.0248(19)
C65 0.033(2) 0.024(2) 0.075(3) 0.0035(19) 0.023(2) 0.0038(16)
C24 0.037(2) 0.065(3) 0.033(2) 0.0161(19) 0.0188(17) 0.025(2)
C34 0.083(3) 0.039(2) 0.067(3) 0.025(2) 0.056(3) 0.037(2)
C10 0.036(2) 0.058(3) 0.050(2) 0.012(2) 0.0200(19) 0.023(2)
C69 0.049(2) 0.031(2) 0.052(2) 0.0144(18) 0.021(2) 0.0146(18)
C18 0.062(3) 0.037(2) 0.0229(18) 0.0015(16) 0.0161(19) 0.0192(19)
C62 0.036(2) 0.048(2) 0.077(3) 0.026(2) 0.037(2) 0.0223(19)
C13 0.040(2) 0.054(3) 0.044(2) 0.006(2) -0.0006(19) 0.026(2)
C54 0.065(3) 0.039(2) 0.042(2) 0.0020(19) -0.009(2) 0.020(2)
C12 0.040(2) 0.062(3) 0.075(3) 0.032(2) 0.030(2) 0.024(2)
C32 0.075(3) 0.045(3) 0.034(2) -0.0020(19) 0.022(2) 0.011(2)
C70 0.054(3) 0.034(2) 0.050(3) 0.0061(19) 0.002(2) 0.0100(19)
C9 0.048(2) 0.052(3) 0.051(2) 0.018(2) 0.007(2) 0.027(2)
C33 0.097(4) 0.037(2) 0.051(3) 0.002(2) 0.047(3) 0.020(2)
C25 0.037(2) 0.059(3) 0.072(3) 0.009(2) 0.013(2) 0.017(2)
C53 0.044(2) 0.048(2) 0.037(2) 0.0057(19) 0.0029(18) 0.0200(19)
C43 0.098(4) 0.067(3) 0.044(3) 0.011(2) 0.034(3) 0.054(3)
C42 0.071(3) 0.063(3) 0.045(3) -0.011(2) 0.017(2) 0.001(3)
C67 0.086(4) 0.027(2) 0.123(5) 0.020(3) 0.053(4) 0.019(2)
C26 0.050(3) 0.068(3) 0.074(3) 0.043(3) 0.026(2) 0.029(2)
C23 0.042(3) 0.063(3) 0.107(4) 0.008(3) 0.024(3) 0.010(2)
C22 0.080(4) 0.074(4) 0.168(6) 0.038(4) 0.069(4) 0.050(3)
C66 0.043(3) 0.058(3) 0.086(4) -0.021(3) 0.014(3) 0.007(2)
C56 0.094(4) 0.073(4) 0.092(4) -0.028(3) -0.015(3) 0.050(3)
C57 0.044(3) 0.072(4) 0.097(4) -0.016(3) -0.008(3) 0.016(3)

loop_
_atom_type_symbol
_atom_type_description
_atom_type_scat_dispersion_real
_atom_type_scat_dispersion_imag
_atom_type_scat_source
C C 0.0033 0.0016 'International Tables Vol C Tables 4.2.6.8 and 6.1.1.4'
H H 0.0000 0.0000 'International Tables Vol C Tables 4.2.6.8 and 6.1.1.4'
N N 0.0061 0.0033 'International Tables Vol C Tables 4.2.6.8 and 6.1.1.4'
Si Si 0.0817 0.0704 'International Tables Vol C Tables 4.2.6.8 and 6.1.1.4'
Al Al 0.0645 0.0514 'International Tables Vol C Tables 4.2.6.8 and 6.1.1.4'

loop_
_exptl_crystal_face_index_h
_exptl_crystal_face_index_k
_exptl_crystal_face_index_l
_exptl_crystal_face_perp_dist
1 0 0 0.179
-1 0 0 0.150
0 1 0 0.067
0 -1 0 0.032
0 0 1 0.083
0 0 -1 0.034
-1 0 1 0.152
0 -1 1 0.052

loop_
_geom_angle_atom_site_label_1
_geom_angle_atom_site_label_2
_geom_angle_atom_site_label_3
_geom_angle
N2 Al1 C27 115.69(13)
N2 Al1 N1 67.65(10)
C27 Al1 N1 112.09(13)
N2 Al1 C28 115.06(12)
C27 Al1 C28 110.47(14)
N1 Al1 C28 129.49(13)
N2 Al1 C1 33.96(10)
C27 Al1 C1 116.09(13)
N1 Al1 C1 33.94(10)
C28 Al1 C1 132.60(12)
N4 Al2 C71 113.79(14)
N4 Al2 N3 68.16(11)
C71 Al2 N3 113.60(14)
N4 Al2 C29 119.37(12)
C71 Al2 C29 117.60(15)
N3 Al2 C29 114.66(12)
N4 Al2 C45 34.01(10)
C71 Al2 C45 117.60(14)
N3 Al2 C45 34.21(10)
C29 Al2 C45 124.66(12)
C42 Si1 C43 107.5(2)
C42 Si1 C44 109.6(2)
C43 Si1 C44 110.9(2)
C42 Si1 C39 109.06(19)
C43 Si1 C39 110.29(17)
C44 Si1 C39 109.45(17)
C1 N1 C2 124.1(3)
C1 N1 Al1 90.34(18)
C2 N1 Al1 143.5(2)
C1 N2 C15 122.4(3)
C1 N2 Al1 90.82(18)
C15 N2 Al1 146.5(2)
C45 N3 C46 122.9(3)
C45 N3 Al2 89.53(19)
C46 N3 Al2 147.5(2)
C45 N4 C59 122.5(3)
C45 N4 Al2 92.00(18)
C59 N4 Al2 145.3(2)
C37 C36 C41 117.2(3)
C37 C36 C29 122.4(3)
C41 C36 C29 120.4(3)
C29 C28 C30 119.2(3)
C29 C28 Al1 121.9(2)
C30 C28 Al1 117.3(2)
C28 C29 C36 117.1(3)
C28 C29 Al2 124.3(2)
C36 C29 Al2 118.1(2)
C16 C15 C20 121.8(3)
C16 C15 N2 119.0(3)
C20 C15 N2 119.1(3)
C37 C38 C39 121.8(3)
C37 C38 H38 119.1
C39 C38 H38 119.1
C60 C59 C64 121.2(3)
C60 C59 N4 118.4(3)
C64 C59 N4 120.3(3)
N1 C1 N2 110.4(3)
N1 C1 C14 125.3(3)
N2 C1 C14 124.2(3)
N1 C1 Al1 55.72(15)
N2 C1 Al1 55.21(15)
C14 C1 Al1 170.7(2)
C7 C2 C3 120.6(3)
C7 C2 N1 119.6(3)
C3 C2 N1 119.6(3)
C36 C37 C38 121.4(3)
C36 C37 H37 119.3
C38 C37 H37 119.3
C40 C41 C36 121.2(3)
C40 C41 H41 119.4
C36 C41 H41 119.4
C40 C39 C38 116.1(3)
C40 C39 Si1 123.2(2)
C38 C39 Si1 120.6(3)
C48 C47 C46 117.5(3)
C48 C47 C52 118.4(3)
C46 C47 C52 124.2(3)
C41 C40 C39 122.2(3)
C41 C40 H40 118.8
C39 C40 H40 119.0
C19 C20 C15 117.2(3)
C19 C20 C24 119.4(3)
C15 C20 C24 123.4(3)
N4 C45 N3 110.1(3)
N4 C45 C58 123.7(3)
N3 C45 C58 126.1(3)
N4 C45 Al2 53.99(15)
N3 C45 Al2 56.26(16)
C58 C45 Al2 173.4(2)
C6 C7 C2 119.0(3)
C6 C7 C11 119.1(3)
C2 C7 C11 121.9(3)
C51 C46 C47 121.4(3)
C51 C46 N3 118.0(3)
C47 C46 N3 120.5(3)
C15 C16 C17 118.4(3)
C15 C16 C21 121.9(3)
C17 C16 C21 119.6(3)
Al2 C71 H71A 109.5
Al2 C71 H71B 109.5
H71A C71 H71B 109.5
Al2 C71 H71C 109.4
H71A C71 H71C 109.5
H71B C71 H71C 109.5
C63 C64 C59 117.8(3)
C63 C64 C68 120.6(3)
C59 C64 C68 121.6(3)
C13 C11 C7 113.2(3)
C13 C11 C12 110.2(3)
C7 C11 C12 110.6(3)
C13 C11 H11 107.6
C7 C11 H11 107.5
C12 C11 H11 107.6
C64 C68 C69 111.8(3)
C64 C68 C70 110.2(3)
C69 C68 C70 111.1(3)
C64 C68 H68 107.9
C69 C68 H68 107.8
C70 C68 H68 107.9
Al1 C27 H27A 109.4
Al1 C27 H27B 109.6
H27A C27 H27B 109.5
Al1 C27 H27C 109.5
H27A C27 H27C 109.5
H27B C27 H27C 109.5
C49 C48 C47 122.0(3)
C49 C48 H48 118.8
C47 C48 H48 119.2
C5 C4 C3 121.6(3)
C5 C4 H4 119.2
C3 C4 H4 119.2
C4 C3 C2 118.0(3)
C4 C3 C8 119.3(3)
C2 C3 C8 122.7(3)
C18 C17 C16 120.9(3)
C18 C17 H17 119.6
C16 C17 H17 119.5
C31 C30 C35 117.1(3)
C31 C30 C28 120.1(3)
C35 C30 C28 122.8(3)
C46 C51 C50 118.0(3)
C46 C51 C55 122.2(3)
C50 C51 C55 119.8(3)
C34 C35 C30 121.2(4)
C34 C35 H35 119.3
C30 C35 H35 119.4
C49 C50 C51 121.1(4)
C49 C50 H50 119.5
C51 C50 H50 119.3
C61 C60 C59 118.4(3)
C61 C60 C65 119.7(3)
C59 C60 C65 121.8(3)
C1 C14 H14A 109.6
C1 C14 H14B 109.4
H14A C14 H14B 109.5
C1 C14 H14C 109.5
H14A C14 H14C 109.5
H14B C14 H14C 109.5
C56 C55 C51 111.0(4)
C56 C55 C57 110.4(4)
C51 C55 C57 113.4(3)
C56 C55 H55 107.6
C51 C55 H55 107.0
C57 C55 H55 107.2
C54 C52 C47 111.5(3)
C54 C52 C53 109.2(3)
C47 C52 C53 112.3(3)
C54 C52 H52 107.9
C47 C52 H52 107.8
C53 C52 H52 107.9
C32 C31 C30 121.7(4)
C32 C31 H31 119.0
C30 C31 H31 119.3
C5 C6 C7 120.8(3)
C5 C6 H6 119.5
C7 C6 H6 119.7
C18 C19 C20 121.4(3)
C18 C19 H19 119.3
C20 C19 H19 119.3
C45 C58 H58A 109.5
C45 C58 H58B 109.4
H58A C58 H58B 109.5
C45 C58 H58C 109.5
H58A C58 H58C 109.5
H58B C58 H58C 109.5
C22 C21 C23 110.2(4)
C22 C21 C16 112.0(3)
C23 C21 C16 113.4(3)
C22 C21 H21 106.9
C23 C21 H21 106.9
C16 C21 H21 107.0
C4 C5 C6 119.9(3)
C4 C5 H5 120.1
C6 C5 H5 120.0
C48 C49 C50 119.9(3)
C48 C49 H49 120.2
C50 C49 H49 119.9
C62 C61 C60 121.3(3)
C62 C61 H61 119.5
C60 C61 H61 119.1
C3 C8 C9 111.5(3)
C3 C8 C10 111.9(3)
C9 C8 C10 110.3(3)
C3 C8 H8 107.7
C9 C8 H8 107.8
C10 C8 H8 107.5
Si1 C44 H44A 109.4
Si1 C44 H44B 109.5
H44A C44 H44B 109.5
Si1 C44 H44C 109.6
H44A C44 H44C 109.5
H44B C44 H44C 109.5
C62 C63 C64 121.7(3)
C62 C63 H63 119.3
C64 C63 H63 119.0
C66 C65 C67 111.1(4)
C66 C65 C60 110.6(4)
C67 C65 C60 111.7(3)
C66 C65 H65 107.8
C67 C65 H65 107.7
C60 C65 H65 107.7
C20 C24 C26 110.8(3)
C20 C24 C25 113.0(3)
C26 C24 C25 109.6(3)
C20 C24 H24 107.6
C26 C24 H24 107.8
C25 C24 H24 107.7
C33 C34 C35 120.4(4)
C33 C34 H34 119.8
C35 C34 H34 119.8
C8 C10 H10A 109.6
C8 C10 H10B 109.4
H10A C10 H10B 109.5
C8 C10 H10C 109.4
H10A C10 H10C 109.5
H10B C10 H10C 109.5
C68 C69 H69A 109.3
C68 C69 H69B 109.6
H69A C69 H69B 109.5
C68 C69 H69C 109.5
H69A C69 H69C 109.5
H69B C69 H69C 109.5
C17 C18 C19 120.3(3)
C17 C18 H18 119.8
C19 C18 H18 120.0
C63 C62 C61 119.5(3)
C63 C62 H62 120.3
C61 C62 H62 120.1
C11 C13 H13A 109.5
C11 C13 H13B 109.6
H13A C13 H13B 109.5
C11 C13 H13C 109.3
H13A C13 H13C 109.5
H13B C13 H13C 109.5
C52 C54 H54A 109.5
C52 C54 H54B 109.4
H54A C54 H54B 109.5
C52 C54 H54C 109.5
H54A C54 H54C 109.5
H54B C54 H54C 109.5
C11 C12 H12A 109.6
C11 C12 H12B 109.3
H12A C12 H12B 109.5
C11 C12 H12C 109.5
H12A C12 H12C 109.5
H12B C12 H12C 109.5
C33 C32 C31 120.0(4)
C33 C32 H32 119.8
C31 C32 H32 120.2
C68 C70 H70A 109.6
C68 C70 H70B 109.4
H70A C70 H70B 109.5
C68 C70 H70C 109.4
H70A C70 H70C 109.5
H70B C70 H70C 109.5
C8 C9 H9A 109.7
C8 C9 H9B 109.4
H9A C9 H9B 109.5
C8 C9 H9C 109.3
H9A C9 H9C 109.5
H9B C9 H9C 109.5
C34 C33 C32 119.5(4)
C34 C33 H33 120.2
C32 C33 H33 120.3
C24 C25 H25A 109.5
C24 C25 H25B 109.3
H25A C25 H25B 109.5
C24 C25 H25C 109.7
H25A C25 H25C 109.5
H25B C25 H25C 109.5
C52 C53 H53A 109.5
C52 C53 H53B 109.5
H53A C53 H53B 109.5
C52 C53 H53C 109.4
H53A C53 H53C 109.5
H53B C53 H53C 109.5
Si1 C43 H43A 109.4
Si1 C43 H43B 109.4
H43A C43 H43B 109.5
Si1 C43 H43C 109.7
H43A C43 H43C 109.5
H43B C43 H43C 109.5
Si1 C42 H42A 109.2
Si1 C42 H42B 109.8
H42A C42 H42B 109.5
Si1 C42 H42C 109.4
H42A C42 H42C 109.5
H42B C42 H42C 109.5
C65 C67 H67A 109.3
C65 C67 H67B 109.8
H67A C67 H67B 109.5
C65 C67 H67C 109.3
H67A C67 H67C 109.5
H67B C67 H67C 109.5
C24 C26 H26A 109.6
C24 C26 H26B 109.2
H26A C26 H26B 109.5
C24 C26 H26C 109.6
H26A C26 H26C 109.5
H26B C26 H26C 109.5
C21 C23 H23A 109.4
C21 C23 H23B 109.7
H23A C23 H23B 109.5
C21 C23 H23C 109.4
H23A C23 H23C 109.5
H23B C23 H23C 109.5
C21 C22 H22A 109.3
C21 C22 H22B 109.6
H22A C22 H22B 109.5
C21 C22 H22C 109.5
H22A C22 H22C 109.5
H22B C22 H22C 109.5
C65 C66 H66A 109.5
C65 C66 H66B 109.6
H66A C66 H66B 109.5
C65 C66 H66C 109.3
H66A C66 H66C 109.5
H66B C66 H66C 109.5
C55 C56 H56A 109.2
C55 C56 H56B 109.1
H56A C56 H56B 109.5
C55 C56 H56C 110.1
H56A C56 H56C 109.5
H56B C56 H56C 109.5
C55 C57 H57A 109.6
C55 C57 H57B 109.3
H57A C57 H57B 109.5
C55 C57 H57C 109.5
H57A C57 H57C 109.5
H57B C57 H57C 109.5

loop_
_geom_bond_atom_site_label_1
_geom_bond_atom_site_label_2
_geom_bond_distance
Al1 N2 1.953(3)
Al1 C27 1.954(3)
Al1 N1 1.965(3)
Al1 C28 1.984(3)
Al1 C1 2.377(3)
Al2 N4 1.929(3)
Al2 C71 1.955(3)
Al2 N3 1.982(3)
Al2 C29 1.985(3)
Al2 C45 2.383(3)
Si1 C42 1.848(4)
Si1 C43 1.857(4)
Si1 C44 1.860(4)
Si1 C39 1.874(3)
N1 C1 1.327(4)
N1 C2 1.433(4)
N2 C1 1.328(4)
N2 C15 1.433(4)
N3 C45 1.340(4)
N3 C46 1.440(4)
N4 C45 1.334(4)
N4 C59 1.429(4)
C36 C37 1.387(4)
C36 C41 1.402(4)
C36 C29 1.496(4)
C28 C29 1.364(4)
C28 C30 1.499(4)
C15 C16 1.390(4)
C15 C20 1.407(4)
C38 C37 1.391(4)
C38 C39 1.401(4)
C38 H38 0.9300
C59 C60 1.402(5)
C59 C64 1.404(4)
C1 C14 1.489(4)
C2 C7 1.402(4)
C2 C3 1.414(4)
C37 H37 0.9299
C41 C40 1.382(4)
C41 H41 0.9300
C39 C40 1.401(4)
C47 C48 1.397(5)
C47 C46 1.406(4)
C47 C52 1.525(5)
C40 H40 0.9300
C20 C19 1.398(5)
C20 C24 1.515(5)
C45 C58 1.486(4)
C7 C6 1.392(4)
C7 C11 1.525(4)
C46 C51 1.399(5)
C16 C17 1.399(5)
C16 C21 1.513(5)
C71 H71A 0.9600
C71 H71B 0.9601
C71 H71C 0.9600
C64 C63 1.394(4)
C64 C68 1.515(5)
C11 C13 1.521(5)
C11 C12 1.529(5)
C11 H11 0.9800
C68 C69 1.521(5)
C68 C70 1.524(5)
C68 H68 0.9800
C27 H27A 0.9600
C27 H27B 0.9601
C27 H27C 0.9600
C48 C49 1.363(5)
C48 H48 0.9300
C4 C5 1.374(5)
C4 C3 1.396(4)
C4 H4 0.9300
C3 C8 1.513(5)
C17 C18 1.367(5)
C17 H17 0.9300
C30 C31 1.389(5)
C30 C35 1.399(5)
C51 C50 1.402(5)
C51 C55 1.511(5)
C35 C34 1.390(5)
C35 H35 0.9301
C50 C49 1.374(5)
C50 H50 0.9300
C60 C61 1.386(5)
C60 C65 1.528(5)
C14 H14A 0.9600
C14 H14B 0.9600
C14 H14C 0.9600
C55 C56 1.506(6)
C55 C57 1.513(5)
C55 H55 0.9799
C52 C54 1.515(5)
C52 C53 1.540(5)
C52 H52 0.9799
C31 C32 1.388(5)
C31 H31 0.9299
C6 C5 1.387(5)
C6 H6 0.9302
C19 C18 1.379(5)
C19 H19 0.9300
C58 H58A 0.9600
C58 H58B 0.9601
C58 H58C 0.9600
C21 C22 1.498(6)
C21 C23 1.499(6)
C21 H21 0.9799
C5 H5 0.9302
C49 H49 0.9299
C61 C62 1.381(5)
C61 H61 0.9300
C8 C9 1.523(5)
C8 C10 1.525(5)
C8 H8 0.9799
C44 H44A 0.9600
C44 H44B 0.9600
C44 H44C 0.9600
C63 C62 1.375(5)
C63 H63 0.9300
C65 C66 1.523(6)
C65 C67 1.526(6)
C65 H65 0.9800
C24 C26 1.530(5)
C24 C25 1.535(5)
C24 H24 0.9800
C34 C33 1.371(6)
C34 H34 0.9300
C10 H10A 0.9600
C10 H10B 0.9600
C10 H10C 0.9599
C69 H69A 0.9599
C69 H69B 0.9600
C69 H69C 0.9601
C18 H18 0.9300
C62 H62 0.9300
C13 H13A 0.9599
C13 H13B 0.9600
C13 H13C 0.9600
C54 H54A 0.9601
C54 H54B 0.9600
C54 H54C 0.9598
C12 H12A 0.9601
C12 H12B 0.9599
C12 H12C 0.9600
C32 C33 1.383(6)
C32 H32 0.9301
C70 H70A 0.9600
C70 H70B 0.9600
C70 H70C 0.9599
C9 H9A 0.9600
C9 H9B 0.9600
C9 H9C 0.9601
C33 H33 0.9299
C25 H25A 0.9601
C25 H25B 0.9600
C25 H25C 0.9600
C53 H53A 0.9600
C53 H53B 0.9600
C53 H53C 0.9600
C43 H43A 0.9600
C43 H43B 0.9600
C43 H43C 0.9600
C42 H42A 0.9602
C42 H42B 0.9601
C42 H42C 0.9601
C67 H67A 0.9601
C67 H67B 0.9601
C67 H67C 0.9600
C26 H26A 0.9600
C26 H26B 0.9601
C26 H26C 0.9602
C23 H23A 0.9600
C23 H23B 0.9600
C23 H23C 0.9599
C22 H22A 0.9601
C22 H22B 0.9600
C22 H22C 0.9599
C66 H66A 0.9600
C66 H66B 0.9599
C66 H66C 0.9600
C56 H56A 0.9600
C56 H56B 0.9602
C56 H56C 0.9597
C57 H57A 0.9599
C57 H57B 0.9600
C57 H57C 0.9599
